data_7203685
loop_
_publ_author_name
'Tolulope M. Fasina'
'Jonathan C. Collings'
'Jacqueline M. Burke'
'Andrei S. Batsanov'
'Richard M. Ward'
'David Albesa-Jov\'e'
'Laurent Porr\`es'
'Andrew Beeby'
'Judith A. K. Howard'
'Andrew J. Scott'
'William Clegg'
'Stephen W. Watt'
'Christopher Viney'
'Todd B. Marder'

_publ_section_title
;
 Synthesis, optical properties, crystal structures and phase behaviour
 of symmetric, conjugated ethynylarene-based rigid rods with terminal
 carboxylate groups
;
_journal_issue 6
_journal_name_full 'Journal of Materials Chemistry'
_journal_page_first 690
_journal_paper_doi 10.1039/b413514h
_journal_volume 15
_journal_year 2005
_chemical_formula_moiety 'C18 H14 O4'
_chemical_formula_sum 'C18 H14 O4'
_chemical_formula_weight 294.29
_chemical_melting_point 492.0(10)
_chemical_name_common 1,2-bis(4'-carbomethoxyphenyl)ethyne
_chemical_name_systematic
;
1,2-bis(4'-carbomethoxyphenyl)ethyne
;
_space_group_IT_number 61
_symmetry_cell_setting orthorhombic
_symmetry_space_group_name_Hall '-P 2ac 2ab'
_symmetry_space_group_name_H-M 'P b c a'
_atom_sites_solution_hydrogens geom
_atom_sites_solution_primary direct
_atom_sites_solution_secondary difmap
_audit_creation_method SHELXL-97
_cell_angle_alpha 90.00
_cell_angle_beta 90.00
_cell_angle_gamma 90.00
_cell_formula_units_Z 4
_cell_length_a 7.1061(8)
_cell_length_b 5.9558(7)
_cell_length_c 34.129(4)
_cell_measurement_reflns_used 4860
_cell_measurement_temperature 160(2)
_cell_measurement_theta_max 28.25
_cell_measurement_theta_min 1.79
_cell_volume 1444.4(3)
_computing_cell_refinement 'local programs'
_computing_data_collection 'Siemens SMART'
_computing_data_reduction 'Siemens SAINT'
_computing_molecular_graphics 'SHELXTL version 6.12 (Bruker, 2001)'
_computing_publication_material 'SHELXTL version 6.12 (Bruker, 2001)'
_computing_structure_refinement 'SHELXL-97 (Sheldrick, 1997)'
_computing_structure_solution 'SHELXS-97 (Sheldrick, 1990)'
_diffrn_ambient_temperature 160(2)
_diffrn_detector_area_resol_mean 8
_diffrn_measured_fraction_theta_full 0.833
_diffrn_measured_fraction_theta_max 0.786
_diffrn_measurement_device_type 'Siemens SMART CCD diffractometer'
_diffrn_measurement_method '\w rotation with narrow frames'
_diffrn_radiation_monochromator graphite
_diffrn_radiation_source 'fine-focus sealed tube'
_diffrn_radiation_type MoK\a
_diffrn_radiation_wavelength 0.71073
_diffrn_reflns_av_R_equivalents 0.0256
_diffrn_reflns_av_sigmaI/netI 0.0199
_diffrn_reflns_limit_h_max 7
_diffrn_reflns_limit_h_min -9
_diffrn_reflns_limit_k_max 7
_diffrn_reflns_limit_k_min -7
_diffrn_reflns_limit_l_max 43
_diffrn_reflns_limit_l_min -38
_diffrn_reflns_number 8196
_diffrn_reflns_theta_full 26.00
_diffrn_reflns_theta_max 28.27
_diffrn_reflns_theta_min 2.39
_exptl_absorpt_coefficient_mu 0.096
_exptl_absorpt_correction_type none
_exptl_crystal_colour Colourless
_exptl_crystal_density_diffrn 1.353
_exptl_crystal_density_meas ?
_exptl_crystal_density_method .
_exptl_crystal_description Plate
_exptl_crystal_F_000 616
_exptl_crystal_size_max 0.44
_exptl_crystal_size_mid 0.38
_exptl_crystal_size_min 0.10
_refine_diff_density_max 0.362
_refine_diff_density_min -0.177
_refine_diff_density_rms 0.039
_refine_ls_extinction_coef 0.008(3)
_refine_ls_extinction_expression Fc^*^=kFc[1+0.001xFc^2^\l^3^/sin(2\q)]^-1/4^
_refine_ls_extinction_method SHELXL
_refine_ls_goodness_of_fit_ref 1.085
_refine_ls_hydrogen_treatment mixed
_refine_ls_matrix_type full
_refine_ls_number_parameters 102
_refine_ls_number_reflns 1667
_refine_ls_number_restraints 0
_refine_ls_restrained_S_all 1.085
_refine_ls_R_factor_all 0.0512
_refine_ls_R_factor_gt 0.0405
_refine_ls_shift/su_max 0.000
_refine_ls_shift/su_mean 0.000
_refine_ls_structure_factor_coef Fsqd
_refine_ls_weighting_details 'w=1/[\s^2^(Fo^2^)+(0.0558P)^2^+0.4261P] where P=(Fo^2^+2Fc^2^)/3'
_refine_ls_weighting_scheme calc
_refine_ls_wR_factor_gt 0.1065
_refine_ls_wR_factor_ref 0.1120
_reflns_number_gt 1365
_reflns_number_total 1667
_reflns_threshold_expression I>2\s(I)
_cod_data_source_file b413514h.txt
_cod_data_source_block (2)
_cod_depositor_comments
;
The following automatic conversions were performed:

'_chemical_melting_point' value '491--493' was changed to '492.0(10)'
- the average value was taken and precision was estimated.

Automatic conversion script
Id: cif_fix_values 1569 2011-02-09 13:29:24Z adriana 

The following automatic conversions were performed:

'_refine_ls_weighting_scheme' value 'calc
w=1/[\s^2^(Fo^2^)+(0.0558P)^2^+0.4261P] where P=(Fo^2^+2Fc^2^)/3' was
changed to 'calc'. New tag '_refine_ls_weighting_details' was
created. The value of the new tag was set to
'w=1/[\s^2^(Fo^2^)+(0.0558P)^2^+0.4261P] where P=(Fo^2^+2Fc^2^)/3'.

Automatic conversion script
Id: cif_fix_values 3143 2015-03-26 13:38:13Z robertas 
;
_cod_original_sg_symbol_H-M Pbca
_cod_database_code 7203685

loop_
_symmetry_equiv_pos_as_xyz
'x, y, z'
'-x+1/2, -y, z+1/2'
'-x, y+1/2, -z+1/2'
'x+1/2, -y+1/2, -z'
'-x, -y, -z'
'x-1/2, y, -z-1/2'
'x, -y-1/2, z-1/2'
'-x-1/2, y-1/2, z'

loop_
_atom_site_label
_atom_site_type_symbol
_atom_site_fract_x
_atom_site_fract_y
_atom_site_fract_z
_atom_site_U_iso_or_equiv
_atom_site_adp_type
_atom_site_occupancy
_atom_site_calc_flag
_atom_site_refinement_flags
_atom_site_disorder_assembly
_atom_site_disorder_group
C1 C 0.4474(2) 0.7175(3) 0.28807(4) 0.0336(4) Uani 1 d . . .
H11 H 0.5771 0.7085 0.2784 0.050 Uiso 1 calc R . .
H12 H 0.4089 0.8752 0.2896 0.050 Uiso 1 calc R . .
H13 H 0.3637 0.6369 0.2701 0.050 Uiso 1 calc R . .
O1 O 0.43642(14) 0.61645(16) 0.32679(3) 0.0286(3) Uani 1 d . . .
C2 C 0.49915(17) 0.4054(2) 0.32922(4) 0.0227(3) Uani 1 d . . .
O2 O 0.55594(16) 0.3000(2) 0.30145(3) 0.0372(3) Uani 1 d . . .
C3 C 0.49505(16) 0.3163(2) 0.37000(3) 0.0195(3) Uani 1 d . . .
C4 C 0.42423(16) 0.4411(2) 0.40129(4) 0.0203(3) Uani 1 d . . .
H4 H 0.3729 0.5861 0.3968 0.024 Uiso 1 calc R . .
C5 C 0.42889(17) 0.3530(2) 0.43894(4) 0.0215(3) Uani 1 d . . .
H5 H 0.3810 0.4382 0.4603 0.026 Uiso 1 calc R . .
C6 C 0.50419(16) 0.1385(2) 0.44559(4) 0.0209(3) Uani 1 d . . .
C7 C 0.57586(17) 0.0154(2) 0.41410(4) 0.0225(3) Uani 1 d . . .
H7 H 0.6286 -0.1290 0.4185 0.027 Uiso 1 calc R . .
C8 C 0.57027(17) 0.1029(2) 0.37664(4) 0.0222(3) Uani 1 d . . .
H8 H 0.6178 0.0176 0.3553 0.027 Uiso 1 calc R . .
C9 C 0.50313(17) 0.0429(2) 0.48412(4) 0.0238(3) Uani 1 d . . .

loop_
_atom_site_aniso_label
_atom_site_aniso_U_11
_atom_site_aniso_U_22
_atom_site_aniso_U_33
_atom_site_aniso_U_23
_atom_site_aniso_U_13
_atom_site_aniso_U_12
C1 0.0401(8) 0.0355(8) 0.0253(7) 0.0115(6) 0.0015(6) 0.0022(6)
O1 0.0380(6) 0.0262(5) 0.0216(5) 0.0056(4) 0.0025(4) 0.0057(4)
C2 0.0219(6) 0.0252(6) 0.0212(6) -0.0005(5) -0.0005(5) -0.0008(5)
O2 0.0548(7) 0.0353(6) 0.0215(5) -0.0012(4) 0.0058(4) 0.0082(5)
C3 0.0170(6) 0.0216(6) 0.0198(6) 0.0010(5) -0.0006(5) -0.0016(5)
C4 0.0192(6) 0.0188(6) 0.0230(6) 0.0007(4) -0.0008(5) 0.0013(4)
C5 0.0198(6) 0.0240(6) 0.0208(6) -0.0004(5) 0.0011(5) 0.0010(5)
C6 0.0162(6) 0.0240(6) 0.0225(6) 0.0041(5) -0.0023(5) -0.0034(5)
C7 0.0200(6) 0.0188(6) 0.0287(7) 0.0017(5) -0.0030(5) 0.0010(4)
C8 0.0201(6) 0.0221(6) 0.0245(6) -0.0029(5) 0.0002(5) 0.0008(5)
C9 0.0197(6) 0.0255(7) 0.0261(6) 0.0031(5) -0.0024(5) -0.0010(5)

loop_
_atom_type_symbol
_atom_type_description
_atom_type_scat_dispersion_real
_atom_type_scat_dispersion_imag
_atom_type_scat_source
C C 0.0033 0.0016 'International Tables Vol C Tables 4.2.6.8 and 6.1.1.4'
H H 0.0000 0.0000 'International Tables Vol C Tables 4.2.6.8 and 6.1.1.4'
O O 0.0106 0.0060 'International Tables Vol C Tables 4.2.6.8 and 6.1.1.4'

loop_
_geom_angle_atom_site_label_1
_geom_angle_atom_site_label_2
_geom_angle_atom_site_label_3
_geom_angle
_geom_angle_site_symmetry_1
_geom_angle_site_symmetry_3
_geom_angle_publ_flag
C2 O1 C1 115.33(10) . . ?
O2 C2 O1 123.54(12) . . ?
O2 C2 C3 123.72(12) . . ?
O1 C2 C3 112.73(11) . . ?
C4 C3 C8 119.89(11) . . ?
C4 C3 C2 122.19(11) . . ?
C8 C3 C2 117.90(11) . . ?
C5 C4 C3 119.92(11) . . ?
C4 C5 C6 120.19(11) . . ?
C7 C6 C5 119.49(11) . . ?
C7 C6 C9 119.94(11) . . ?
C5 C6 C9 120.55(11) . . ?
C8 C7 C6 120.23(11) . . ?
C7 C8 C3 120.28(11) . . ?
C9 C9 C6 177.41(18) 5_656 . ?

loop_
_geom_bond_atom_site_label_1
_geom_bond_atom_site_label_2
_geom_bond_distance
_geom_bond_site_symmetry_2
_geom_bond_publ_flag
C1 O1 1.4540(16) . ?
O1 C2 1.3362(16) . ?
C2 O2 1.2065(16) . ?
C2 C3 1.4897(17) . ?
C3 C4 1.3950(17) . ?
C3 C8 1.3975(17) . ?
C4 C5 1.3881(17) . ?
C5 C6 1.4035(17) . ?
C6 C7 1.3974(18) . ?
C6 C9 1.4329(17) . ?
C7 C8 1.3813(18) . ?
C9 C9 1.199(3) 5_656 ?
